data_4500505
loop_
_publ_author_name
'Duley, Anju'
'Nethaji, Munirathinam'
'Ramanathan, Gurunath'

_publ_section_title
;
 A Change in the 310- to \a-Helical Transition Point in the Heptapeptides
 Containing Sulfur and Selenium
;
_journal_issue 6
_journal_name_full 'Crystal Growth &amp; Design'
_journal_page_first 2238
_journal_paper_doi 10.1021/cg101604g
_journal_volume 11
_journal_year 2011
_chemical_absolute_configuration rm
_chemical_formula_moiety 'C37 H73 N7 013 Se'
_chemical_formula_sum 'C37 H73 N7 O13 Se'
_chemical_formula_weight 902.98
_chemical_name_systematic
;
 ?
;
_space_group_IT_number 19
_symmetry_cell_setting orthorhombic
_symmetry_space_group_name_Hall 'P 2ac 2ab'
_symmetry_space_group_name_H-M 'P 21 21 21'
_atom_sites_solution_hydrogens geom
_atom_sites_solution_primary direct
_atom_sites_solution_secondary difmap
_audit_creation_method SHELXL-97
_cell_angle_alpha 90.00
_cell_angle_beta 90.00
_cell_angle_gamma 90.00
_cell_formula_units_Z 4
_cell_length_a 11.939(2)
_cell_length_b 16.031(3)
_cell_length_c 24.640(3)
_cell_measurement_reflns_used 26440
_cell_measurement_temperature 293(2)
_cell_measurement_theta_max 26.0
_cell_measurement_theta_min 1.9
_cell_volume 4716.0(13)
_computing_cell_refinement 'Bruker SMART'
_computing_data_collection 'Bruker SMART'
_computing_data_reduction 'Bruker SAINT+'
_computing_molecular_graphics 'Diamond 3'
_computing_publication_material 'WinGX publication routines (Farrugia, 1999)'
_computing_structure_refinement 'SHELXL-97 (Sheldrick, 1997)'
_computing_structure_solution 'Bruker SHELXTL'
_diffrn_ambient_temperature 293(2)
_diffrn_measured_fraction_theta_full 0.999
_diffrn_measured_fraction_theta_max 0.999
_diffrn_measurement_device_type 'CCD area detector'
_diffrn_measurement_method '\p and \w scans'
_diffrn_radiation_monochromator graphite
_diffrn_radiation_source 'fine-focus sealed tube'
_diffrn_radiation_type MoK\a
_diffrn_radiation_wavelength 0.71073
_diffrn_reflns_av_R_equivalents 0.0819
_diffrn_reflns_av_sigmaI/netI 0.1072
_diffrn_reflns_limit_h_max 13
_diffrn_reflns_limit_h_min -14
_diffrn_reflns_limit_k_max 19
_diffrn_reflns_limit_k_min -19
_diffrn_reflns_limit_l_max 30
_diffrn_reflns_limit_l_min -22
_diffrn_reflns_number 26440
_diffrn_reflns_theta_full 26.00
_diffrn_reflns_theta_max 26.00
_diffrn_reflns_theta_min 1.90
_exptl_absorpt_coefficient_mu 0.860
_exptl_absorpt_correction_T_max 0.8891
_exptl_absorpt_correction_T_min 0.8333
_exptl_absorpt_correction_type empirical
_exptl_absorpt_process_details SADABS
_exptl_crystal_colour white
_exptl_crystal_density_diffrn 1.272
_exptl_crystal_density_method 'not measured'
_exptl_crystal_description rod
_exptl_crystal_F_000 1928
_exptl_crystal_size_max 0.22
_exptl_crystal_size_mid 0.18
_exptl_crystal_size_min 0.14
_refine_diff_density_max 1.062
_refine_diff_density_min -0.449
_refine_diff_density_rms 0.091
_refine_ls_abs_structure_details 'Flack H D (1983), Acta Cryst. A39, 876-881'
_refine_ls_abs_structure_Flack -0.027(10)
_refine_ls_extinction_method none
_refine_ls_goodness_of_fit_ref 1.008
_refine_ls_hydrogen_treatment mixed
_refine_ls_matrix_type full
_refine_ls_number_parameters 586
_refine_ls_number_reflns 9257
_refine_ls_number_restraints 14
_refine_ls_restrained_S_all 1.008
_refine_ls_R_factor_all 0.0822
_refine_ls_R_factor_gt 0.0579
_refine_ls_shift/su_max 0.001
_refine_ls_shift/su_mean 0.000
_refine_ls_structure_factor_coef Fsqd
_refine_ls_weighting_details 'calc w=1/[\s^2^(Fo^2^)+(0.0482P)^2^+0.0000P] where P=(Fo^2^+2Fc^2^)/3'
_refine_ls_weighting_scheme calc
_refine_ls_wR_factor_gt 0.1207
_refine_ls_wR_factor_ref 0.1351
_reflns_number_gt 6967
_reflns_number_total 9257
_reflns_threshold_expression >2sigma(I)
_cod_data_source_file cg101604g_si_004.cif
_cod_data_source_block peptideB
_cod_depositor_comments
;
The following automatic conversions were performed:

'_symmetry_cell_setting' value 'Orthorhombic' changed to
'orthorhombic' according to
/home/saulius/struct/CIF-dictionaries/cif_core.dic dictionary named
'cif_core.dic' version 2.4.1 from 2010-06-29.

Automatic conversion script
Id: cif_fix_values 1715 2011-07-08 13:25:40Z adriana 
;
_cod_original_sg_symbol_H-M P212121
_cod_database_code 4500505

loop_
_symmetry_equiv_pos_as_xyz
'x, y, z'
'-x+1/2, -y, z+1/2'
'x+1/2, -y+1/2, -z'
'-x, y+1/2, -z+1/2'

loop_
_atom_site_label
_atom_site_type_symbol
_atom_site_fract_x
_atom_site_fract_y
_atom_site_fract_z
_atom_site_U_iso_or_equiv
_atom_site_adp_type
_atom_site_occupancy
_atom_site_symmetry_multiplicity
_atom_site_calc_flag
_atom_site_refinement_flags
Se1 Se -0.02311(4) 0.35056(3) 0.97834(2) 0.03547(15) Uani 1 1 d .
C0' C -0.1356(3) 0.1615(3) 0.82441(19) 0.0197(10) Uani 1 1 d .
C1 C 0.0495(4) 0.2001(4) 0.71066(19) 0.0342(13) Uani 1 1 d .
H1A H 0.0557 0.1413 0.7039 0.051 Uiso 1 1 calc R
H1B H 0.1192 0.2269 0.7020 0.051 Uiso 1 1 calc R
H1C H -0.0090 0.2230 0.6885 0.051 Uiso 1 1 calc R
C1' C -0.2910(4) 0.0664(3) 0.90790(18) 0.0195(10) Uani 1 1 d .
C1A C -0.3166(3) 0.1284(3) 0.86248(18) 0.0210(10) Uani 1 1 d .
H1A1 H -0.3132 0.1845 0.8781 0.025 Uiso 1 1 calc R
C1B C -0.4354(4) 0.1154(3) 0.8405(2) 0.0311(12) Uani 1 1 d .
H1B1 H -0.4543 0.1604 0.8165 0.047 Uiso 1 1 calc R
H1B2 H -0.4875 0.1141 0.8702 0.047 Uiso 1 1 calc R
H1B3 H -0.4388 0.0635 0.8211 0.047 Uiso 1 1 calc R
C2' C -0.1490(3) -0.0431(3) 0.97327(19) 0.0178(9) Uani 1 1 d .
C2 C -0.0038(4) 0.3050(3) 0.7806(2) 0.0333(12) Uani 1 1 d .
H2A H -0.0601 0.3238 0.7556 0.050 Uiso 1 1 calc R
H2B H 0.0629 0.3376 0.7759 0.050 Uiso 1 1 calc R
H2C H -0.0308 0.3113 0.8170 0.050 Uiso 1 1 calc R
C2A C -0.2467(4) -0.0719(3) 0.93816(18) 0.0190(10) Uani 1 1 d .
H2A1 H -0.3132 -0.0751 0.9614 0.023 Uiso 1 1 calc R
C2B C -0.2253(4) -0.1581(3) 0.91537(18) 0.0232(10) Uani 1 1 d .
H2B1 H -0.1614 -0.1554 0.8911 0.028 Uiso 1 1 calc R
H2B2 H -0.2897 -0.1749 0.8940 0.028 Uiso 1 1 calc R
C2C C -0.2029(4) -0.2248(3) 0.95838(19) 0.0272(11) Uani 1 1 d .
H2C1 H -0.1379 -0.2072 0.9798 0.033 Uiso 1 1 calc R
C2D1 C -0.1744(5) -0.3083(3) 0.9312(2) 0.0395(14) Uani 1 1 d .
H2D1 H -0.2355 -0.3252 0.9084 0.059 Uiso 1 1 calc R
H2D2 H -0.1621 -0.3499 0.9586 0.059 Uiso 1 1 calc R
H2D3 H -0.1079 -0.3020 0.9097 0.059 Uiso 1 1 calc R
C2D2 C -0.3024(4) -0.2350(3) 0.9971(2) 0.0324(12) Uani 1 1 d .
H2D4 H -0.3140 -0.1839 1.0167 0.049 Uiso 1 1 calc R
H2D5 H -0.2870 -0.2792 1.0223 0.049 Uiso 1 1 calc R
H2D6 H -0.3685 -0.2483 0.9767 0.049 Uiso 1 1 calc R
C3 C 0.1140(4) 0.1817(3) 0.8059(2) 0.0299(12) Uani 1 1 d .
H3A H 0.0982 0.1961 0.8430 0.045 Uiso 1 1 calc R
H3B H 0.1842 0.2059 0.7953 0.045 Uiso 1 1 calc R
H3C H 0.1183 0.1221 0.8025 0.045 Uiso 1 1 calc R
C3' C 0.0042(3) 0.0805(3) 1.02099(18) 0.0176(9) Uani 1 1 d .
C3A C 0.0375(3) 0.0215(2) 0.97494(17) 0.0163(9) Uani 1 1 d .
C3B1 C 0.1034(4) 0.0731(3) 0.93397(19) 0.0232(10) Uani 1 1 d .
H3B1 H 0.1209 0.0393 0.9029 0.035 Uiso 1 1 calc R
H3B2 H 0.1715 0.0924 0.9504 0.035 Uiso 1 1 calc R
H3B3 H 0.0593 0.1201 0.9228 0.035 Uiso 1 1 calc R
C3B2 C 0.1069(4) -0.0513(3) 0.99592(19) 0.0247(11) Uani 1 1 d .
H3B4 H 0.0628 -0.0836 1.0208 0.037 Uiso 1 1 calc R
H3B5 H 0.1721 -0.0303 1.0142 0.037 Uiso 1 1 calc R
H3B6 H 0.1295 -0.0857 0.9660 0.037 Uiso 1 1 calc R
C4 C 0.0220(4) 0.2144(3) 0.76987(18) 0.0221(10) Uani 1 1 d .
C4' C -0.1591(3) 0.1516(3) 1.10417(18) 0.0219(10) Uani 1 1 d .
C4A C -0.1143(4) 0.1926(3) 1.05336(17) 0.0203(10) Uani 1 1 d .
H4A H -0.0475 0.2246 1.0632 0.024 Uiso 1 1 calc R
C4B C -0.2013(4) 0.2533(3) 1.03055(18) 0.0230(10) Uani 1 1 d .
H4B1 H -0.2708 0.2232 1.0249 0.028 Uiso 1 1 calc R
H4B2 H -0.2155 0.2961 1.0575 0.028 Uiso 1 1 calc R
C4C C -0.1689(3) 0.2955(3) 0.9776(2) 0.0229(10) Uani 1 1 d .
H4C1 H -0.2257 0.3366 0.9687 0.028 Uiso 1 1 calc R
H4C2 H -0.1690 0.2540 0.9489 0.028 Uiso 1 1 calc R
C4G C -0.0676(4) 0.4517(3) 1.0160(2) 0.0405(13) Uani 1 1 d .
H4G1 H -0.1212 0.4816 0.9944 0.061 Uiso 1 1 calc R
H4G2 H -0.0030 0.4862 1.0220 0.061 Uiso 1 1 calc R
H4G3 H -0.1006 0.4374 1.0503 0.061 Uiso 1 1 calc R
C5' C -0.1846(4) -0.0194(3) 1.17104(19) 0.0217(10) Uani 1 1 d .
C5A C -0.2680(4) 0.0362(3) 1.14158(19) 0.0245(11) Uani 1 1 d .
H5A H -0.2964 0.0770 1.1678 0.029 Uiso 1 1 calc R
C5B C -0.3665(4) -0.0168(4) 1.1230(2) 0.0366(13) Uani 1 1 d .
H5B1 H -0.4238 0.0187 1.1084 0.055 Uiso 1 1 calc R
H5B2 H -0.3960 -0.0473 1.1534 0.055 Uiso 1 1 calc R
H5B3 H -0.3420 -0.0552 1.0956 0.055 Uiso 1 1 calc R
C6' C 0.0871(4) -0.0768(3) 1.18096(18) 0.0184(10) Uani 1 1 d .
C6A C -0.0255(4) -0.1149(3) 1.16546(17) 0.0176(9) Uani 1 1 d .
H6A H -0.0600 -0.1347 1.1992 0.021 Uiso 1 1 calc R
C6B C -0.0082(4) -0.1907(3) 1.12978(18) 0.0205(10) Uani 1 1 d .
H6B1 H 0.0457 -0.2273 1.1471 0.025 Uiso 1 1 calc R
H6B2 H 0.0237 -0.1727 1.0955 0.025 Uiso 1 1 calc R
C6C C -0.1153(4) -0.2408(3) 1.1181(2) 0.0249(11) Uani 1 1 d .
H6C H -0.1644 -0.2069 1.0952 0.030 Uiso 1 1 calc R
C6D1 C -0.0837(4) -0.3189(3) 1.0870(2) 0.0319(12) Uani 1 1 d .
H6D1 H -0.0488 -0.3035 1.0534 0.048 Uiso 1 1 calc R
H6D2 H -0.1499 -0.3510 1.0797 0.048 Uiso 1 1 calc R
H6D3 H -0.0325 -0.3515 1.1082 0.048 Uiso 1 1 calc R
C6D2 C -0.1792(4) -0.2634(3) 1.1699(2) 0.0377(14) Uani 1 1 d .
H6D4 H -0.2391 -0.3011 1.1612 0.057 Uiso 1 1 calc R
H6D5 H -0.2096 -0.2136 1.1859 0.057 Uiso 1 1 calc R
H6D6 H -0.1291 -0.2896 1.1952 0.057 Uiso 1 1 calc R
C7' C 0.2440(4) 0.0287(3) 1.23847(19) 0.0206(10) Uani 1 1 d .
C7A C 0.2062(4) 0.0488(3) 1.18072(19) 0.0232(10) Uani 1 1 d .
C7B1 C 0.2979(4) 0.0250(3) 1.14085(19) 0.0284(11) Uani 1 1 d .
H7B1 H 0.3149 -0.0332 1.1446 0.043 Uiso 1 1 calc R
H7B2 H 0.3638 0.0573 1.1482 0.043 Uiso 1 1 calc R
H7B3 H 0.2728 0.0359 1.1045 0.043 Uiso 1 1 calc R
C7B2 C 0.1798(4) 0.1423(3) 1.1779(2) 0.0271(11) Uani 1 1 d .
H7B4 H 0.1560 0.1564 1.1419 0.041 Uiso 1 1 calc R
H7B5 H 0.2456 0.1737 1.1870 0.041 Uiso 1 1 calc R
H7B6 H 0.1211 0.1553 1.2032 0.041 Uiso 1 1 calc R
C8 C 0.1868(4) 0.0079(3) 1.32849(19) 0.0289(11) Uani 1 1 d .
H8A H 0.2074 -0.0499 1.3299 0.043 Uiso 1 1 calc R
H8B H 0.1233 0.0174 1.3515 0.043 Uiso 1 1 calc R
H8C H 0.2486 0.0414 1.3407 0.043 Uiso 1 1 calc R
N1 N -0.2365(3) 0.1248(2) 0.81845(16) 0.0196(9) Uani 1 1 d D
N2 N -0.2703(3) -0.0128(2) 0.89516(15) 0.0188(8) Uani 1 1 d D
N3 N -0.0631(3) -0.0086(2) 0.94685(14) 0.0172(8) Uani 1 1 d D
N4 N -0.0823(3) 0.1316(2) 1.01174(14) 0.0152(8) Uani 1 1 d D
H4 H -0.1188 0.1287 0.9817 0.018 Uiso 1 1 calc RD
N5 N -0.2194(3) 0.0819(2) 1.09653(15) 0.0207(9) Uani 1 1 d D
N6 N -0.1039(3) -0.0555(2) 1.14129(15) 0.0163(8) Uani 1 1 d D
N7 N 0.1030(3) 0.0039(2) 1.16858(15) 0.0198(8) Uani 1 1 d D
O0 O -0.1004(2) 0.1870(2) 0.86703(12) 0.0239(7) Uani 1 1 d .
O O -0.0820(2) 0.1648(2) 0.77623(12) 0.0248(7) Uani 1 1 d .
O1 O -0.2914(2) 0.08962(19) 0.95555(12) 0.0218(7) Uani 1 1 d .
O2 O -0.1498(2) -0.05363(17) 1.02322(12) 0.0188(6) Uani 1 1 d .
O3 O 0.0580(2) 0.08299(19) 1.06353(12) 0.0223(7) Uani 1 1 d .
O4 O -0.1436(3) 0.1825(2) 1.14886(13) 0.0341(9) Uani 1 1 d .
O5 O -0.1936(3) -0.0323(2) 1.21997(12) 0.0260(7) Uani 1 1 d .
O6 O 0.1573(2) -0.11714(19) 1.20490(13) 0.0239(7) Uani 1 1 d .
O7 O 0.3411(2) 0.0190(2) 1.25147(13) 0.0280(8) Uani 1 1 d .
O8 O 0.1588(2) 0.0303(2) 1.27359(12) 0.0242(7) Uani 1 1 d .
O1'' O 0.5219(3) 0.0414(2) 0.33200(14) 0.0314(8) Uani 1 1 d D
O2'' O 0.7350(3) 0.0872(2) 0.29033(14) 0.0272(8) Uani 1 1 d D
O3'' O 0.8693(3) 0.2176(2) 0.26020(15) 0.0302(8) Uani 1 1 d D
H1 H -0.247(3) 0.106(2) 0.7866(10) 0.017(11) Uiso 1 1 d D
H2 H -0.272(4) -0.029(3) 0.8609(10) 0.035(15) Uiso 1 1 d D
H3 H -0.065(3) -0.010(3) 0.9109(8) 0.018(12) Uiso 1 1 d D
H5 H -0.230(3) 0.061(2) 1.0635(10) 0.017(11) Uiso 1 1 d D
H6 H -0.104(3) -0.053(2) 1.1049(8) 0.017(10) Uiso 1 1 d D
H7 H 0.051(3) 0.030(3) 1.1501(15) 0.019(12) Uiso 1 1 d D
H1W1 H 0.569(4) 0.058(4) 0.310(2) 0.05(2) Uiso 1 1 d D
H2W1 H 0.459(3) 0.046(5) 0.317(3) 0.08(3) Uiso 1 1 d D
H1W2 H 0.778(4) 0.131(2) 0.287(2) 0.056(19) Uiso 1 1 d D
H2W2 H 0.767(6) 0.053(3) 0.269(3) 0.12(3) Uiso 1 1 d D
H1W3 H 0.856(4) 0.2648(18) 0.272(2) 0.036(16) Uiso 1 1 d D
H2W3 H 0.856(5) 0.212(4) 0.2267(9) 0.048(18) Uiso 1 1 d D

loop_
_atom_site_aniso_label
_atom_site_aniso_U_11
_atom_site_aniso_U_22
_atom_site_aniso_U_33
_atom_site_aniso_U_23
_atom_site_aniso_U_13
_atom_site_aniso_U_12
Se1 0.0270(2) 0.0270(3) 0.0525(3) 0.0102(3) 0.0066(3) 0.0001(2)
C0' 0.022(2) 0.016(2) 0.021(3) 0.002(2) 0.004(2) 0.0035(19)
C1 0.035(3) 0.047(3) 0.020(3) -0.001(2) 0.010(2) -0.001(2)
C1' 0.016(2) 0.021(3) 0.022(3) 0.000(2) 0.0005(19) -0.0036(19)
C1A 0.021(2) 0.023(3) 0.018(2) 0.0019(19) 0.0010(19) 0.0003(19)
C1B 0.023(2) 0.040(3) 0.030(3) 0.005(2) -0.003(2) 0.003(2)
C2' 0.021(2) 0.010(2) 0.023(3) 0.0004(19) 0.005(2) 0.0019(17)
C2 0.033(3) 0.021(3) 0.046(3) 0.005(2) 0.007(2) 0.000(2)
C2A 0.024(2) 0.014(2) 0.018(2) 0.0017(19) 0.0034(19) -0.0056(18)
C2B 0.032(2) 0.018(2) 0.020(2) -0.001(2) -0.001(2) -0.006(2)
C2C 0.038(3) 0.023(3) 0.020(3) -0.002(2) -0.007(2) -0.008(2)
C2D1 0.070(4) 0.012(3) 0.037(3) 0.000(2) -0.005(3) -0.002(2)
C2D2 0.043(3) 0.027(3) 0.027(3) 0.007(2) -0.007(2) -0.015(2)
C3 0.028(3) 0.033(3) 0.029(3) 0.008(2) 0.001(2) 0.004(2)
C3' 0.021(2) 0.016(2) 0.015(2) -0.0005(19) 0.000(2) -0.0071(16)
C3A 0.017(2) 0.015(2) 0.017(2) 0.0014(19) 0.0000(19) 0.0008(17)
C3B1 0.020(2) 0.026(3) 0.023(3) -0.001(2) -0.002(2) -0.005(2)
C3B2 0.025(2) 0.020(3) 0.029(3) 0.003(2) 0.005(2) 0.002(2)
C4 0.024(2) 0.021(2) 0.022(2) 0.0023(19) 0.007(2) -0.003(2)
C4' 0.023(2) 0.016(2) 0.026(3) 0.000(2) 0.0012(19) 0.003(2)
C4A 0.025(2) 0.018(2) 0.018(2) -0.0024(19) -0.0010(19) -0.0014(19)
C4B 0.026(2) 0.017(2) 0.027(3) -0.004(2) 0.004(2) 0.0030(19)
C4C 0.029(2) 0.015(2) 0.025(3) 0.002(2) -0.002(2) 0.0042(18)
C4G 0.031(3) 0.038(3) 0.053(4) 0.003(3) 0.001(3) 0.000(2)
C5' 0.022(2) 0.021(3) 0.022(3) -0.005(2) 0.004(2) -0.004(2)
C5A 0.026(2) 0.023(3) 0.025(3) 0.007(2) 0.012(2) 0.010(2)
C5B 0.021(2) 0.049(4) 0.040(3) 0.018(3) 0.003(2) 0.002(2)
C6' 0.025(2) 0.016(2) 0.015(2) -0.0022(19) -0.001(2) -0.0015(19)
C6A 0.019(2) 0.019(2) 0.015(2) 0.0053(18) 0.0035(19) -0.0028(19)
C6B 0.026(2) 0.016(2) 0.019(2) -0.0008(19) -0.003(2) -0.0012(19)
C6C 0.025(2) 0.022(3) 0.027(3) 0.002(2) -0.001(2) -0.002(2)
C6D1 0.040(3) 0.020(3) 0.035(3) 0.000(2) -0.003(2) 0.000(2)
C6D2 0.034(3) 0.029(3) 0.050(4) -0.005(3) 0.010(3) -0.012(2)
C7' 0.027(2) 0.012(2) 0.023(3) -0.0007(19) -0.004(2) 0.0002(19)
C7A 0.023(2) 0.018(3) 0.028(3) -0.001(2) -0.006(2) -0.0041(19)
C7B1 0.026(2) 0.031(3) 0.028(3) 0.004(2) -0.007(2) -0.007(2)
C7B2 0.037(3) 0.017(3) 0.027(3) 0.004(2) -0.012(2) -0.007(2)
C8 0.033(3) 0.029(3) 0.024(3) 0.006(2) -0.001(2) -0.001(2)
N1 0.0216(19) 0.021(2) 0.016(2) -0.0020(17) 0.0016(17) 0.0013(16)
N2 0.027(2) 0.018(2) 0.011(2) 0.0026(16) 0.0008(17) -0.0032(16)
N3 0.0186(18) 0.020(2) 0.012(2) -0.0004(16) -0.0005(16) -0.0035(15)
N4 0.0168(17) 0.0149(19) 0.0140(19) 0.0008(15) -0.0016(14) 0.0001(14)
N5 0.031(2) 0.017(2) 0.014(2) 0.0032(17) 0.0012(17) 0.0049(17)
N6 0.0191(18) 0.020(2) 0.010(2) -0.0016(16) 0.0020(16) 0.0031(15)
N7 0.0198(19) 0.017(2) 0.023(2) 0.0052(17) -0.0052(17) -0.0043(16)
O0 0.0249(16) 0.0293(19) 0.0176(18) -0.0071(14) -0.0006(14) -0.0030(14)
O 0.0267(16) 0.028(2) 0.0203(17) -0.0022(14) 0.0044(14) -0.0061(14)
O1 0.0213(15) 0.0244(18) 0.0197(17) -0.0026(14) 0.0029(14) 0.0011(14)
O2 0.0248(15) 0.0185(16) 0.0130(16) 0.0020(13) 0.0008(14) -0.0039(12)
O3 0.0274(16) 0.0205(17) 0.0191(17) 0.0013(14) -0.0038(14) 0.0009(13)
O4 0.051(2) 0.036(2) 0.0151(18) -0.0078(15) 0.0003(16) -0.0055(17)
O5 0.0398(18) 0.0240(19) 0.0142(17) 0.0049(14) 0.0090(15) 0.0019(15)
O6 0.0246(16) 0.0198(17) 0.0273(18) 0.0057(14) -0.0047(15) 0.0023(14)
O7 0.0226(16) 0.031(2) 0.0304(19) 0.0029(16) -0.0110(15) -0.0038(15)
O8 0.0280(17) 0.0262(19) 0.0184(17) 0.0009(14) -0.0041(14) 0.0040(14)
O1'' 0.0270(19) 0.047(2) 0.0204(19) 0.0064(16) -0.0010(18) -0.0048(19)
O2'' 0.0340(19) 0.026(2) 0.0220(19) -0.0010(16) 0.0053(16) 0.0006(17)
O3'' 0.048(2) 0.019(2) 0.023(2) -0.0037(16) -0.0061(18) 0.0035(17)

loop_
_atom_type_symbol
_atom_type_description
_atom_type_scat_dispersion_real
_atom_type_scat_dispersion_imag
_atom_type_scat_source
C C 0.0033 0.0016 'International Tables Vol C Tables 4.2.6.8 and 6.1.1.4'
H H 0.0000 0.0000 'International Tables Vol C Tables 4.2.6.8 and 6.1.1.4'
N N 0.0061 0.0033 'International Tables Vol C Tables 4.2.6.8 and 6.1.1.4'
O O 0.0106 0.0060 'International Tables Vol C Tables 4.2.6.8 and 6.1.1.4'
Se Se -0.0929 2.2259 'International Tables Vol C Tables 4.2.6.8 and 6.1.1.4'

loop_
_geom_angle_atom_site_label_1
_geom_angle_atom_site_label_2
_geom_angle_atom_site_label_3
_geom_angle
C4G Se1 C4C 97.9(2)
O0 C0' N1 123.8(4)
O0 C0' O 126.0(4)
N1 C0' O 110.2(4)
C4 C1 H1A 109.5
C4 C1 H1B 109.5
H1A C1 H1B 109.5
C4 C1 H1C 109.5
H1A C1 H1C 109.5
H1B C1 H1C 109.5
O1 C1' N2 121.0(4)
O1 C1' C1A 120.0(4)
N2 C1' C1A 119.0(4)
N1 C1A C1' 113.0(4)
N1 C1A C1B 110.0(4)
C1' C1A C1B 110.9(4)
N1 C1A H1A1 107.6
C1' C1A H1A1 107.6
C1B C1A H1A1 107.6
C1A C1B H1B1 109.5
C1A C1B H1B2 109.5
H1B1 C1B H1B2 109.5
C1A C1B H1B3 109.5
H1B1 C1B H1B3 109.5
H1B2 C1B H1B3 109.5
O2 C2' N3 123.1(4)
O2 C2' C2A 121.0(4)
N3 C2' C2A 115.9(4)
C4 C2 H2A 109.5
C4 C2 H2B 109.5
H2A C2 H2B 109.5
C4 C2 H2C 109.5
H2A C2 H2C 109.5
H2B C2 H2C 109.5
N2 C2A C2B 111.0(4)
N2 C2A C2' 111.5(3)
C2B C2A C2' 110.9(4)
N2 C2A H2A1 107.7
C2B C2A H2A1 107.7
C2' C2A H2A1 107.7
C2A C2B C2C 114.3(4)
C2A C2B H2B1 108.7
C2C C2B H2B1 108.7
C2A C2B H2B2 108.7
C2C C2B H2B2 108.7
H2B1 C2B H2B2 107.6
C2B C2C C2D2 111.8(4)
C2B C2C C2D1 110.3(4)
C2D2 C2C C2D1 110.5(4)
C2B C2C H2C1 108.0
C2D2 C2C H2C1 108.0
C2D1 C2C H2C1 108.0
C2C C2D1 H2D1 109.5
C2C C2D1 H2D2 109.5
H2D1 C2D1 H2D2 109.5
C2C C2D1 H2D3 109.5
H2D1 C2D1 H2D3 109.5
H2D2 C2D1 H2D3 109.5
C2C C2D2 H2D4 109.5
C2C C2D2 H2D5 109.5
H2D4 C2D2 H2D5 109.5
C2C C2D2 H2D6 109.5
H2D4 C2D2 H2D6 109.5
H2D5 C2D2 H2D6 109.5
C4 C3 H3A 109.5
C4 C3 H3B 109.5
H3A C3 H3B 109.5
C4 C3 H3C 109.5
H3A C3 H3C 109.5
H3B C3 H3C 109.5
O3 C3' N4 121.9(4)
O3 C3' C3A 121.1(4)
N4 C3' C3A 116.9(4)
N3 C3A C3B2 110.7(3)
N3 C3A C3B1 106.8(3)
C3B2 C3A C3B1 111.1(3)
N3 C3A C3' 109.9(3)
C3B2 C3A C3' 111.3(4)
C3B1 C3A C3' 106.8(3)
C3A C3B1 H3B1 109.5
C3A C3B1 H3B2 109.5
H3B1 C3B1 H3B2 109.5
C3A C3B1 H3B3 109.5
H3B1 C3B1 H3B3 109.5
H3B2 C3B1 H3B3 109.5
C3A C3B2 H3B4 109.5
C3A C3B2 H3B5 109.5
H3B4 C3B2 H3B5 109.5
C3A C3B2 H3B6 109.5
H3B4 C3B2 H3B6 109.5
H3B5 C3B2 H3B6 109.5
O C4 C3 111.2(3)
O C4 C2 109.0(4)
C3 C4 C2 112.4(4)
O C4 C1 101.7(4)
C3 C4 C1 111.0(4)
C2 C4 C1 111.0(4)
O4 C4' N5 123.0(4)
O4 C4' C4A 121.2(4)
N5 C4' C4A 115.8(4)
N4 C4A C4' 112.4(4)
N4 C4A C4B 110.1(3)
C4' C4A C4B 109.9(4)
N4 C4A H4A 108.1
C4' C4A H4A 108.1
C4B C4A H4A 108.1
C4C C4B C4A 115.2(4)
C4C C4B H4B1 108.5
C4A C4B H4B1 108.5
C4C C4B H4B2 108.5
C4A C4B H4B2 108.5
H4B1 C4B H4B2 107.5
C4B C4C Se1 114.8(3)
C4B C4C H4C1 108.6
Se1 C4C H4C1 108.6
C4B C4C H4C2 108.6
Se1 C4C H4C2 108.6
H4C1 C4C H4C2 107.5
Se1 C4G H4G1 109.5
Se1 C4G H4G2 109.5
H4G1 C4G H4G2 109.5
Se1 C4G H4G3 109.5
H4G1 C4G H4G3 109.5
H4G2 C4G H4G3 109.5
O5 C5' N6 121.8(4)
O5 C5' C5A 120.7(4)
N6 C5' C5A 117.5(4)
N5 C5A C5' 113.5(4)
N5 C5A C5B 111.2(4)
C5' C5A C5B 108.8(4)
N5 C5A H5A 107.7
C5' C5A H5A 107.7
C5B C5A H5A 107.7
C5A C5B H5B1 109.5
C5A C5B H5B2 109.5
H5B1 C5B H5B2 109.5
C5A C5B H5B3 109.5
H5B1 C5B H5B3 109.5
H5B2 C5B H5B3 109.5
O6 C6' N7 121.8(4)
O6 C6' C6A 121.2(4)
N7 C6' C6A 117.0(4)
N6 C6A C6B 112.0(3)
N6 C6A C6' 113.9(3)
C6B C6A C6' 110.3(4)
N6 C6A H6A 106.7
C6B C6A H6A 106.7
C6' C6A H6A 106.7
C6A C6B C6C 114.5(4)
C6A C6B H6B1 108.6
C6C C6B H6B1 108.6
C6A C6B H6B2 108.6
C6C C6B H6B2 108.6
H6B1 C6B H6B2 107.6
C6D1 C6C C6D2 110.6(4)
C6D1 C6C C6B 108.6(4)
C6D2 C6C C6B 112.5(4)
C6D1 C6C H6C 108.4
C6D2 C6C H6C 108.4
C6B C6C H6C 108.4
C6C C6D1 H6D1 109.5
C6C C6D1 H6D2 109.5
H6D1 C6D1 H6D2 109.5
C6C C6D1 H6D3 109.5
H6D1 C6D1 H6D3 109.5
H6D2 C6D1 H6D3 109.5
C6C C6D2 H6D4 109.5
C6C C6D2 H6D5 109.5
H6D4 C6D2 H6D5 109.5
C6C C6D2 H6D6 109.5
H6D4 C6D2 H6D6 109.5
H6D5 C6D2 H6D6 109.5
O7 C7' O8 124.0(4)
O7 C7' C7A 123.7(4)
O8 C7' C7A 112.1(4)
N7 C7A C7B1 110.6(4)
N7 C7A C7' 109.7(4)
C7B1 C7A C7' 109.7(4)
N7 C7A C7B2 107.4(4)
C7B1 C7A C7B2 111.4(4)
C7' C7A C7B2 107.9(4)
C7A C7B1 H7B1 109.5
C7A C7B1 H7B2 109.5
H7B1 C7B1 H7B2 109.5
C7A C7B1 H7B3 109.5
H7B1 C7B1 H7B3 109.5
H7B2 C7B1 H7B3 109.5
C7A C7B2 H7B4 109.5
C7A C7B2 H7B5 109.5
H7B4 C7B2 H7B5 109.5
C7A C7B2 H7B6 109.5
H7B4 C7B2 H7B6 109.5
H7B5 C7B2 H7B6 109.5
O8 C8 H8A 109.5
O8 C8 H8B 109.5
H8A C8 H8B 109.5
O8 C8 H8C 109.5
H8A C8 H8C 109.5
H8B C8 H8C 109.5
C0' N1 C1A 119.5(4)
C0' N1 H1 113(3)
C1A N1 H1 127(3)
C1' N2 C2A 119.2(4)
C1' N2 H2 120(3)
C2A N2 H2 121(3)
C2' N3 C3A 122.3(4)
C2' N3 H3 117(3)
C3A N3 H3 120(3)
C3' N4 C4A 119.4(4)
C3' N4 H4 120.3
C4A N4 H4 120.3
C4' N5 C5A 121.9(4)
C4' N5 H5 121(3)
C5A N5 H5 117(3)
C5' N6 C6A 121.2(4)
C5' N6 H6 122(2)
C6A N6 H6 116(2)
C6' N7 C7A 123.3(4)
C6' N7 H7 118(3)
C7A N7 H7 118(3)
C0' O C4 120.8(3)
C7' O8 C8 115.3(3)
H1W1 O1'' H2W1 107(6)
H1W2 O2'' H2W2 100(4)
H1W3 O3'' H2W3 115(5)

loop_
_geom_bond_atom_site_label_1
_geom_bond_atom_site_label_2
_geom_bond_distance
Se1 C4G 1.943(5)
Se1 C4C 1.952(4)
C0' O0 1.203(5)
C0' N1 1.347(6)
C0' O 1.350(5)
C1 C4 1.513(6)
C1 H1A 0.9600
C1 H1B 0.9600
C1 H1C 0.9600
C1' O1 1.232(5)
C1' N2 1.330(6)
C1' C1A 1.528(6)
C1A N1 1.448(5)
C1A C1B 1.532(6)
C1A H1A1 0.9800
C1B H1B1 0.9600
C1B H1B2 0.9600
C1B H1B3 0.9600
C2' O2 1.242(5)
C2' N3 1.334(5)
C2' C2A 1.524(6)
C2 C4 1.509(6)
C2 H2A 0.9600
C2 H2B 0.9600
C2 H2C 0.9600
C2A N2 1.449(6)
C2A C2B 1.514(6)
C2A H2A1 0.9800
C2B C2C 1.529(6)
C2B H2B1 0.9700
C2B H2B2 0.9700
C2C C2D2 1.533(7)
C2C C2D1 1.534(7)
C2C H2C1 0.9800
C2D1 H2D1 0.9600
C2D1 H2D2 0.9600
C2D1 H2D3 0.9600
C2D2 H2D4 0.9600
C2D2 H2D5 0.9600
C2D2 H2D6 0.9600
C3 C4 1.507(6)
C3 H3A 0.9600
C3 H3B 0.9600
C3 H3C 0.9600
C3' O3 1.230(5)
C3' N4 1.338(5)
C3' C3A 1.529(6)
C3A N3 1.468(5)
C3A C3B2 1.521(6)
C3A C3B1 1.524(6)
C3B1 H3B1 0.9600
C3B1 H3B2 0.9600
C3B1 H3B3 0.9600
C3B2 H3B4 0.9600
C3B2 H3B5 0.9600
C3B2 H3B6 0.9600
C4 O 1.483(5)
C4' O4 1.222(5)
C4' N5 1.342(6)
C4' C4A 1.511(6)
C4A N4 1.468(5)
C4A C4B 1.530(6)
C4A H4A 0.9800
C4B C4C 1.521(6)
C4B H4B1 0.9700
C4B H4B2 0.9700
C4C H4C1 0.9700
C4C H4C2 0.9700
C4G H4G1 0.9600
C4G H4G2 0.9600
C4G H4G3 0.9600
C5' O5 1.228(5)
C5' N6 1.342(5)
C5' C5A 1.521(6)
C5A N5 1.452(6)
C5A C5B 1.521(7)
C5A H5A 0.9800
C5B H5B1 0.9600
C5B H5B2 0.9600
C5B H5B3 0.9600
C6' O6 1.213(5)
C6' N7 1.342(6)
C6' C6A 1.525(6)
C6A N6 1.461(5)
C6A C6B 1.515(6)
C6A H6A 0.9800
C6B C6C 1.537(6)
C6B H6B1 0.9700
C6B H6B2 0.9700
C6C C6D1 1.515(7)
C6C C6D2 1.531(7)
C6C H6C 0.9800
C6D1 H6D1 0.9600
C6D1 H6D2 0.9600
C6D1 H6D3 0.9600
C6D2 H6D4 0.9600
C6D2 H6D5 0.9600
C6D2 H6D6 0.9600
C7' O7 1.213(5)
C7' O8 1.335(5)
C7' C7A 1.527(6)
C7A N7 1.458(6)
C7A C7B1 1.519(7)
C7A C7B2 1.533(6)
C7B1 H7B1 0.9600
C7B1 H7B2 0.9600
C7B1 H7B3 0.9600
C7B2 H7B4 0.9600
C7B2 H7B5 0.9600
C7B2 H7B6 0.9600
C8 O8 1.439(5)
C8 H8A 0.9600
C8 H8B 0.9600
C8 H8C 0.9600
N1 H1 0.850(19)
N2 H2 0.881(19)
N3 H3 0.887(19)
N4 H4 0.8600
N5 H5 0.891(19)
N6 H6 0.897(18)
N7 H7 0.878(19)
O1'' H1W1 0.83(2)
O1'' H2W1 0.84(2)
O2'' H1W2 0.872(19)
O2'' H2W2 0.85(2)
O3'' H1W3 0.829(19)
O3'' H2W3 0.84(2)

loop_
_geom_torsion_atom_site_label_1
_geom_torsion_atom_site_label_2
_geom_torsion_atom_site_label_3
_geom_torsion_atom_site_label_4
_geom_torsion
O1 C1' C1A N1 132.0(4)
N2 C1' C1A N1 -49.2(5)
O1 C1' C1A C1B -104.0(5)
N2 C1' C1A C1B 74.8(5)
O2 C2' C2A N2 141.4(4)
N3 C2' C2A N2 -40.3(5)
O2 C2' C2A C2B -94.3(5)
N3 C2' C2A C2B 84.0(5)
N2 C2A C2B C2C -178.4(4)
C2' C2A C2B C2C 57.1(5)
C2A C2B C2C C2D2 60.5(5)
C2A C2B C2C C2D1 -176.2(4)
O3 C3' C3A N3 145.6(4)
N4 C3' C3A N3 -37.5(5)
O3 C3' C3A C3B2 22.6(5)
N4 C3' C3A C3B2 -160.6(3)
O3 C3' C3A C3B1 -98.9(4)
N4 C3' C3A C3B1 78.0(4)
O4 C4' C4A N4 146.9(4)
N5 C4' C4A N4 -35.4(5)
O4 C4' C4A C4B -90.0(5)
N5 C4' C4A C4B 87.7(5)
N4 C4A C4B C4C -52.6(5)
C4' C4A C4B C4C -177.0(4)
C4A C4B C4C Se1 -52.5(5)
C4G Se1 C4C C4B -79.4(4)
O5 C5' C5A N5 147.8(4)
N6 C5' C5A N5 -34.3(6)
O5 C5' C5A C5B -87.8(5)
N6 C5' C5A C5B 90.1(5)
O6 C6' C6A N6 174.7(4)
N7 C6' C6A N6 -3.1(5)
O6 C6' C6A C6B -58.4(5)
N7 C6' C6A C6B 123.8(4)
N6 C6A C6B C6C -59.9(5)
C6' C6A C6B C6C 172.1(4)
C6A C6B C6C C6D1 -174.4(4)
C6A C6B C6C C6D2 -51.7(5)
O7 C7' C7A N7 141.3(4)
O8 C7' C7A N7 -44.0(5)
O7 C7' C7A C7B1 19.6(6)
O8 C7' C7A C7B1 -165.7(4)
O7 C7' C7A C7B2 -101.9(5)
O8 C7' C7A C7B2 72.7(5)
O0 C0' N1 C1A 11.4(7)
O C0' N1 C1A -168.7(3)
C1' C1A N1 C0' -77.9(5)
C1B C1A N1 C0' 157.6(4)
O1 C1' N2 C2A -0.8(6)
C1A C1' N2 C2A -179.6(4)
C2B C2A N2 C1' -179.9(4)
C2' C2A N2 C1' -55.6(5)
O2 C2' N3 C3A -1.2(6)
C2A C2' N3 C3A -179.4(3)
C3B2 C3A N3 C2' 71.2(5)
C3B1 C3A N3 C2' -167.7(4)
C3' C3A N3 C2' -52.2(5)
O3 C3' N4 C4A 0.0(6)
C3A C3' N4 C4A -176.8(3)
C4' C4A N4 C3' -66.5(5)
C4B C4A N4 C3' 170.6(3)
O4 C4' N5 C5A -2.1(7)
C4A C4' N5 C5A -179.7(4)
C5' C5A N5 C4' -79.5(5)
C5B C5A N5 C4' 157.3(4)
O5 C5' N6 C6A 2.7(7)
C5A C5' N6 C6A -175.2(4)
C6B C6A N6 C5' 135.6(4)
C6' C6A N6 C5' -98.4(5)
O6 C6' N7 C7A 2.4(7)
C6A C6' N7 C7A -179.9(4)
C7B1 C7A N7 C6' 76.3(5)
C7' C7A N7 C6' -44.9(6)
C7B2 C7A N7 C6' -162.0(4)
O0 C0' O C4 -10.2(6)
N1 C0' O C4 169.9(3)
C3 C4 O C0' 62.3(5)
C2 C4 O C0' -62.2(5)
C1 C4 O C0' -179.5(4)
O7 C7' O8 C8 -8.3(6)
C7A C7' O8 C8 177.1(4)
